data_7127159
loop_
_publ_author_name
'\<Skoch, Karel'
'Daniliuc, Constantin G.'
'Kehr, Gerald'
'Erker, Gerhard'

_publ_section_title
;
 Using the FpXylBH<sub>2</sub>&#x2022;SMe<sub>2</sub> reagent for the
 regioselective synthesis of cyclic bis(alkenyl)boranes.
;
_journal_issue 81
_journal_name_full 'Chemical communications (Cambridge, England)'
_journal_page_first 12178
_journal_page_last 12181
_journal_paper_doi 10.1039/d0cc05230b
_journal_volume 56
_journal_year 2020
_chemical_formula_sum 'C44 H50 B2 F12 S2 Si4'
_chemical_formula_weight 1004.94
_space_group_crystal_system orthorhombic
_space_group_IT_number 62
_space_group_name_Hall '-P 2ac 2n'
_space_group_name_H-M_alt 'P n m a'
_atom_sites_solution_hydrogens geom
_audit_creation_method 'APEX3 v2019.1-0'
_audit_update_record
;
2020-07-16 deposited with the CCDC.	2020-09-02 downloaded from the CCDC.
;
_cell_angle_alpha 90
_cell_angle_beta 90
_cell_angle_gamma 90
_cell_formula_units_Z 4
_cell_length_a 13.3555(3)
_cell_length_b 31.1720(7)
_cell_length_c 11.7335(3)
_cell_measurement_reflns_used 9970
_cell_measurement_temperature 100.(2)
_cell_measurement_theta_max 68.2670
_cell_measurement_theta_min 2.8351
_cell_volume 4884.9(2)
_computing_cell_refinement 'SAINT V8.40A (Bruker Nano, Inc., 2019)'
_computing_data_collection 'APEX3 v2019.1-0'
_computing_data_reduction 'SAINT V8.40A (Bruker Nano, Inc., 2019)'
_computing_molecular_graphics 'shelXle (C.B. Huebschle, rev 958)'
_computing_structure_refinement 'SHELXL-2018/3 (Sheldrick, 2018)'
_computing_structure_solution 'SHELXT 2014/5 (Sheldrick, 2014)'
_diffrn_ambient_temperature 100.(2)
_diffrn_detector_area_resol_mean 7.3910
_diffrn_measured_fraction_theta_full 0.996
_diffrn_measured_fraction_theta_max 0.996
_diffrn_measurement_device_type 'Bruker D8 Venture PHOTON III Diffractometer'
_diffrn_measurement_method 'phi / omega scans'
_diffrn_radiation_monochromator 'MX mirror'
_diffrn_radiation_type CuK\a
_diffrn_radiation_wavelength 1.54178
_diffrn_reflns_av_R_equivalents 0.0794
_diffrn_reflns_av_unetI/netI 0.0354
_diffrn_reflns_limit_h_max 15
_diffrn_reflns_limit_h_min -16
_diffrn_reflns_limit_k_max 37
_diffrn_reflns_limit_k_min -37
_diffrn_reflns_limit_l_max 14
_diffrn_reflns_limit_l_min -14
_diffrn_reflns_number 48355
_diffrn_reflns_theta_full 68.40
_diffrn_reflns_theta_max 68.40
_diffrn_reflns_theta_min 2.83
_diffrn_source 'Cu Ims'
_diffrn_source_type 'micro focus tube'
_exptl_absorpt_coefficient_mu 2.609
_exptl_absorpt_correction_T_max 0.89
_exptl_absorpt_correction_T_min 0.80
_exptl_absorpt_correction_type multi-scan
_exptl_absorpt_process_details
;
SADABS-2016/2 Bruker AXS area detector scaling and absorption correction.
Krause, L., Herbst-Irmer, R., Sheldrick G.M. & Stalke D.,
J. Appl. Cryst. 48 (2015) 3-10
;
_exptl_crystal_colour colourless
_exptl_crystal_density_diffrn 1.366
_exptl_crystal_density_method 'not measured'
_exptl_crystal_description needle
_exptl_crystal_F_000 2080
_exptl_crystal_size_max 0.118
_exptl_crystal_size_mid 0.053
_exptl_crystal_size_min 0.048
_refine_diff_density_max 0.507
_refine_diff_density_min -0.336
_refine_ls_extinction_method none
_refine_ls_goodness_of_fit_ref 1.056
_refine_ls_hydrogen_treatment constr
_refine_ls_matrix_type full
_refine_ls_number_parameters 298
_refine_ls_number_reflns 4557
_refine_ls_number_restraints 0
_refine_ls_restrained_S_all 1.056
_refine_ls_R_factor_all 0.0521
_refine_ls_R_factor_gt 0.0413
_refine_ls_shift/su_max 0.001
_refine_ls_shift/su_mean 0.000
_refine_ls_structure_factor_coef Fsqd
_refine_ls_weighting_details 'w=1/[\s^2^(Fo^2^)+(0.0405P)^2^+5.1126P] where P=(Fo^2^+2Fc^2^)/3'
_refine_ls_weighting_scheme calc
_refine_ls_wR_factor_gt 0.0975
_refine_ls_wR_factor_ref 0.1035
_reflns_number_gt 3785
_reflns_number_total 4557
_reflns_threshold_expression 'I > 2\s(I)'
_cod_data_source_file d0cc05230b2.cif
_cod_data_source_block erk9869
_cod_depositor_comments
;
The following automatic conversions were performed:

data item '_exptl_absorpt_correction_type' value 'Multi-Scan' was
changed to 'multi-scan' in accordance with the
/home/data/users/saulius/crontab/automatic-downloads/rss-feeds/RSC/lib/dictionaries/cif_core.dic
dictionary named 'cif_core.dic' version 2.4.2 last updated on
2011-04-26.

Automatic conversion script
Id: cif_fix_values 7556 2019-12-06 15:28:31Z antanas 

 Adding full bibliography for 7127153--7127160.cif.
;
_cod_database_code 7127159

loop_
_space_group_symop_operation_xyz
'x, y, z'
'-x+1/2, -y, z+1/2'
'-x, y+1/2, -z'
'x+1/2, -y+1/2, -z+1/2'
'-x, -y, -z'
'x-1/2, y, -z-1/2'
'x, -y-1/2, z'
'-x-1/2, y-1/2, z-1/2'

loop_
_atom_site_type_symbol
_atom_site_label
_atom_site_fract_x
_atom_site_fract_y
_atom_site_fract_z
_atom_site_U_iso_or_equiv
_atom_site_adp_type
_atom_site_calc_flag
_atom_site_refinement_flags_adp
_atom_site_refinement_flags_occupancy
_atom_site_refinement_flags_posn
_atom_site_occupancy
_atom_site_disorder_assembly
_atom_site_disorder_group
B B1 0.72921(18) 0.35870(7) 0.5572(2) 0.0192(5) Uani d . . . 1 . .
S S1 0.52279(6) 0.25 0.94398(7) 0.02732(19) Uani d T P S 1 . .
S S2 0.88192(6) 0.25 0.14102(7) 0.02501(18) Uani d T P S 1 . .
Si Si1 0.76938(5) 0.35543(2) 0.81062(5) 0.02587(16) Uani d . . . 1 . .
Si Si2 0.64307(5) 0.35540(2) 0.32335(5) 0.02076(15) Uani d . . . 1 . .
C C1 0.71142(16) 0.33503(6) 0.67295(18) 0.0192(4) Uani d . . . 1 . .
C C2 0.65257(17) 0.29938(6) 0.66643(19) 0.0206(4) Uani d . . . 1 . .
H H2 0.636694 0.290082 0.591472 0.025 Uiso calc U . R 1 . .
C C3 0.72995(16) 0.33513(6) 0.43911(18) 0.0191(4) Uani d . . . 1 . .
C C4 0.78693(16) 0.29907(6) 0.43621(18) 0.0192(4) Uani d . . . 1 . .
H H4 0.81106 0.289273 0.507791 0.023 Uiso calc U . R 1 . .
C C11 0.61022(16) 0.27332(6) 0.75897(19) 0.0200(4) Uani d . . . 1 . .
C C12 0.56494(17) 0.28918(7) 0.8546(2) 0.0253(5) Uani d . . . 1 . .
H H12 0.557703 0.318958 0.869747 0.03 Uiso calc U . R 1 . .
C C21 0.81624(15) 0.27315(6) 0.33677(18) 0.0184(4) Uani d . . . 1 . .
C C22 0.84995(17) 0.28930(7) 0.23577(19) 0.0226(5) Uani d . . . 1 . .
H H22 0.855093 0.319096 0.219869 0.027 Uiso calc U . R 1 . .
C C31 0.73833(16) 0.40971(6) 0.55940(18) 0.0194(4) Uani d . . . 1 . .
C C32 0.81737(18) 0.43480(7) 0.51623(19) 0.0249(5) Uani d . . . 1 . .
C C33 0.8141(2) 0.47963(7) 0.5196(2) 0.0331(6) Uani d . . . 1 . .
H H33 0.868618 0.49588 0.490673 0.04 Uiso calc U . R 1 . .
C C34 0.7320(2) 0.50032(7) 0.5648(2) 0.0348(6) Uani d . . . 1 . .
H H34 0.729161 0.530767 0.565678 0.042 Uiso calc U . R 1 . .
C C35 0.65370(19) 0.47646(7) 0.6089(2) 0.0281(5) Uani d . . . 1 . .
C C36 0.65793(18) 0.43180(7) 0.60768(19) 0.0231(5) Uani d . . . 1 . .
H H36 0.604566 0.415927 0.640659 0.028 Uiso calc U . R 1 . .
C C37 0.90867(19) 0.41398(8) 0.4675(2) 0.0294(5) Uani d . . . 1 . .
C C38 0.5634(2) 0.49750(8) 0.6618(2) 0.0362(6) Uani d . . . 1 . .
C C41 0.8088(2) 0.31026(10) 0.9034(3) 0.0503(8) Uani d . . . 1 . .
H H41A 0.853184 0.291108 0.860601 0.075 Uiso calc U . R 1 . .
H H41B 0.74954 0.294285 0.928526 0.075 Uiso calc U . R 1 . .
H H41C 0.844343 0.321525 0.970013 0.075 Uiso calc U . R 1 . .
C C42 0.6853(2) 0.39326(9) 0.8910(3) 0.0467(7) Uani d . . . 1 . .
H H42A 0.615577 0.383881 0.883207 0.07 Uiso calc U . R 1 . .
H H42B 0.69243 0.422275 0.859838 0.07 Uiso calc U . R 1 . .
H H42C 0.704027 0.393338 0.971723 0.07 Uiso calc U . R 1 . .
C C43 0.8877(2) 0.38574(9) 0.7820(2) 0.0356(6) Uani d . . . 1 . .
H H43A 0.919808 0.393157 0.854472 0.053 Uiso calc U . R 1 . .
H H43B 0.872044 0.412054 0.739903 0.053 Uiso calc U . R 1 . .
H H43C 0.933093 0.367894 0.736704 0.053 Uiso calc U . R 1 . .
C C51 0.61357(19) 0.31559(8) 0.2091(2) 0.0321(6) Uani d . . . 1 . .
H H51A 0.553822 0.324899 0.167416 0.048 Uiso calc U . R 1 . .
H H51B 0.601141 0.287465 0.243649 0.048 Uiso calc U . R 1 . .
H H51C 0.670274 0.313536 0.156394 0.048 Uiso calc U . R 1 . .
C C52 0.6852(2) 0.40608(8) 0.2538(2) 0.0350(6) Uani d . . . 1 . .
H H52A 0.747601 0.400812 0.212078 0.052 Uiso calc U . R 1 . .
H H52B 0.69665 0.428045 0.312102 0.052 Uiso calc U . R 1 . .
H H52C 0.633579 0.415997 0.200638 0.052 Uiso calc U . R 1 . .
C C53 0.52295(18) 0.36612(8) 0.4010(2) 0.0276(5) Uani d . . . 1 . .
H H53A 0.533036 0.389465 0.455786 0.041 Uiso calc U . R 1 . .
H H53B 0.502037 0.340158 0.441706 0.041 Uiso calc U . R 1 . .
H H53C 0.470994 0.37433 0.346248 0.041 Uiso calc U . R 1 . .
F F1 0.93109(10) 0.37654(4) 0.51849(12) 0.0314(3) Uani d . . . 1 . .
F F2 0.89999(12) 0.40481(5) 0.35571(13) 0.0416(4) Uani d . . . 1 . .
F F3 0.99035(11) 0.43892(5) 0.47689(15) 0.0430(4) Uani d . . . 1 . .
F F4 0.56378(15) 0.54001(5) 0.64711(19) 0.0614(5) Uani d . . . 1 . .
F F5 0.55854(17) 0.49016(7) 0.77412(15) 0.0694(6) Uani d . . . 1 . .
F F6 0.47807(12) 0.48339(5) 0.61920(15) 0.0451(4) Uani d . . . 1 . .

loop_
_atom_site_aniso_label
_atom_site_aniso_U_11
_atom_site_aniso_U_22
_atom_site_aniso_U_33
_atom_site_aniso_U_12
_atom_site_aniso_U_13
_atom_site_aniso_U_23
B1 0.0189(12) 0.0156(11) 0.0230(13) 0.0014(9) 0.0004(10) 0.0007(9)
S1 0.0339(4) 0.0224(4) 0.0257(4) 0 0.0111(3) 0
S2 0.0339(4) 0.0220(4) 0.0191(4) 0 0.0061(3) 0
Si1 0.0317(3) 0.0274(3) 0.0186(3) -0.0062(3) -0.0022(3) 0.0020(2)
Si2 0.0267(3) 0.0169(3) 0.0188(3) -0.0004(2) -0.0014(2) 0.0010(2)
C1 0.0230(11) 0.0142(9) 0.0204(11) 0.0037(8) 0.0025(9) -0.0006(8)
C2 0.0276(11) 0.0148(10) 0.0196(11) 0.0041(8) 0.0012(9) -0.0014(8)
C3 0.0228(11) 0.0141(9) 0.0205(11) -0.0037(8) 0.0019(9) 0.0016(8)
C4 0.0253(11) 0.0160(10) 0.0161(10) -0.0031(8) 0.0002(9) 0.0001(8)
C11 0.0212(11) 0.0162(10) 0.0226(11) 0.0005(8) 0.0012(9) 0.0006(9)
C12 0.0302(12) 0.0190(11) 0.0266(12) 0.0004(9) 0.0068(10) -0.0013(9)
C21 0.0182(10) 0.0174(10) 0.0195(11) -0.0001(8) -0.0015(9) -0.0006(8)
C22 0.0282(12) 0.0176(10) 0.0220(11) -0.0010(9) 0.0027(9) 0.0003(8)
C31 0.0259(11) 0.0170(10) 0.0152(10) -0.0010(8) -0.0050(8) 0.0013(8)
C32 0.0316(12) 0.0234(11) 0.0196(11) -0.0044(9) -0.0028(9) 0.0034(9)
C33 0.0446(15) 0.0238(11) 0.0310(13) -0.0100(11) -0.0024(11) 0.0058(10)
C34 0.0542(17) 0.0159(11) 0.0343(14) -0.0025(11) -0.0041(12) -0.0012(10)
C35 0.0411(14) 0.0179(11) 0.0253(12) 0.0047(10) -0.0063(10) -0.0033(9)
C36 0.0302(12) 0.0177(10) 0.0215(11) 0.0010(9) -0.0039(9) -0.0029(8)
C37 0.0308(13) 0.0292(12) 0.0283(13) -0.0077(10) 0.0010(10) 0.0046(10)
C38 0.0520(17) 0.0245(12) 0.0321(14) 0.0116(12) -0.0032(12) -0.0049(10)
C41 0.0505(18) 0.0552(18) 0.0451(17) -0.0137(15) -0.0195(14) 0.0227(14)
C42 0.0544(18) 0.0467(16) 0.0389(17) -0.0117(14) 0.0072(14) -0.0206(13)
C43 0.0410(15) 0.0403(14) 0.0255(13) -0.0126(12) -0.0071(11) 0.0027(11)
C51 0.0328(13) 0.0345(13) 0.0291(13) 0.0025(11) -0.0050(11) -0.0091(10)
C52 0.0375(14) 0.0348(13) 0.0327(14) -0.0061(11) -0.0090(11) 0.0125(11)
C53 0.0285(12) 0.0278(12) 0.0263(12) 0.0016(10) -0.0041(10) -0.0044(9)
F1 0.0307(7) 0.0283(7) 0.0352(8) 0.0008(6) 0.0029(6) 0.0043(6)
F2 0.0387(8) 0.0598(10) 0.0263(8) 0.0041(7) 0.0064(6) 0.0006(7)
F3 0.0307(8) 0.0385(8) 0.0599(11) -0.0126(6) 0.0018(7) 0.0052(7)
F4 0.0677(12) 0.0199(7) 0.0964(15) 0.0132(8) 0.0017(11) -0.0117(9)
F5 0.0884(15) 0.0889(14) 0.0307(10) 0.0501(12) 0.0016(9) -0.0093(9)
F6 0.0412(9) 0.0417(9) 0.0523(10) 0.0087(7) 0.0029(8) -0.0098(7)

loop_
_atom_type_symbol
_atom_type_description
_atom_type_scat_dispersion_real
_atom_type_scat_dispersion_imag
_atom_type_scat_source
C C 0.0181 0.0091 'International Tables Vol C Tables 4.2.6.8 and 6.1.1.4'
H H 0.0000 0.0000 'International Tables Vol C Tables 4.2.6.8 and 6.1.1.4'
B B 0.0090 0.0039 'International Tables Vol C Tables 4.2.6.8 and 6.1.1.4'
F F 0.0727 0.0534 'International Tables Vol C Tables 4.2.6.8 and 6.1.1.4'
S S 0.3331 0.5567 'International Tables Vol C Tables 4.2.6.8 and 6.1.1.4'
Si Si 0.2541 0.3302 'International Tables Vol C Tables 4.2.6.8 and 6.1.1.4'

loop_
_geom_angle_atom_site_label_1
_geom_angle_atom_site_label_2
_geom_angle_atom_site_label_3
_geom_angle_site_symmetry_1
_geom_angle_site_symmetry_3
_geom_angle
_geom_angle_publ_flag
C1 B1 C3 . . 123.18(18) ?
C1 B1 C31 . . 117.92(18) ?
C3 B1 C31 . . 118.72(18) ?
C12 S1 C12 7_565 . 91.49(15) ?
C22 S2 C22 7_565 . 91.61(15) ?
C41 Si1 C43 . . 104.42(13) ?
C41 Si1 C42 . . 110.54(16) ?
C43 Si1 C42 . . 106.10(13) ?
C41 Si1 C1 . . 111.10(12) ?
C43 Si1 C1 . . 111.12(11) ?
C42 Si1 C1 . . 113.10(12) ?
C52 Si2 C51 . . 108.19(12) ?
C52 Si2 C53 . . 108.67(12) ?
C51 Si2 C53 . . 106.66(11) ?
C52 Si2 C3 . . 114.29(11) ?
C51 Si2 C3 . . 114.95(10) ?
C53 Si2 C3 . . 103.58(10) ?
C2 C1 B1 . . 115.05(19) ?
C2 C1 Si1 . . 123.72(17) ?
B1 C1 Si1 . . 121.22(15) ?
C1 C2 C11 . . 129.1(2) ?
C1 C2 H2 . . 115.4 ?
C11 C2 H2 . . 115.4 ?
C4 C3 B1 . . 114.42(19) ?
C4 C3 Si2 . . 126.96(17) ?
B1 C3 Si2 . . 118.25(15) ?
C3 C4 C21 . . 128.5(2) ?
C3 C4 H4 . . 115.7 ?
C21 C4 H4 . . 115.7 ?
C12 C11 C11 . 7_565 111.19(13) ?
C12 C11 C2 . . 125.23(19) ?
C11 C11 C2 7_565 . 123.57(11) ?
C11 C12 S1 . . 113.06(16) ?
C11 C12 H12 . . 123.5 ?
S1 C12 H12 . . 123.5 ?
C22 C21 C21 . 7_565 111.65(12) ?
C22 C21 C4 . . 125.03(19) ?
C21 C21 C4 7_565 . 123.28(11) ?
C21 C22 S2 . . 112.54(16) ?
C21 C22 H22 . . 123.7 ?
S2 C22 H22 . . 123.7 ?
C36 C31 C32 . . 116.7(2) ?
C36 C31 B1 . . 116.07(19) ?
C32 C31 B1 . . 127.2(2) ?
C33 C32 C31 . . 121.4(2) ?
C33 C32 C37 . . 118.0(2) ?
C31 C32 C37 . . 120.5(2) ?
C34 C33 C32 . . 120.2(2) ?
C34 C33 H33 . . 119.9 ?
C32 C33 H33 . . 119.9 ?
C33 C34 C35 . . 119.6(2) ?
C33 C34 H34 . . 120.2 ?
C35 C34 H34 . . 120.2 ?
C34 C35 C36 . . 120.2(2) ?
C34 C35 C38 . . 121.7(2) ?
C36 C35 C38 . . 118.2(2) ?
C35 C36 C31 . . 121.9(2) ?
C35 C36 H36 . . 119.1 ?
C31 C36 H36 . . 119.1 ?
F3 C37 F1 . . 106.55(19) ?
F3 C37 F2 . . 105.80(19) ?
F1 C37 F2 . . 105.54(19) ?
F3 C37 C32 . . 112.3(2) ?
F1 C37 C32 . . 112.84(19) ?
F2 C37 C32 . . 113.2(2) ?
F6 C38 F4 . . 106.5(2) ?
F6 C38 F5 . . 105.9(2) ?
F4 C38 F5 . . 107.2(2) ?
F6 C38 C35 . . 113.0(2) ?
F4 C38 C35 . . 112.1(2) ?
F5 C38 C35 . . 111.7(2) ?
Si1 C41 H41A . . 109.5 ?
Si1 C41 H41B . . 109.5 ?
H41A C41 H41B . . 109.5 ?
Si1 C41 H41C . . 109.5 ?
H41A C41 H41C . . 109.5 ?
H41B C41 H41C . . 109.5 ?
Si1 C42 H42A . . 109.5 ?
Si1 C42 H42B . . 109.5 ?
H42A C42 H42B . . 109.5 ?
Si1 C42 H42C . . 109.5 ?
H42A C42 H42C . . 109.5 ?
H42B C42 H42C . . 109.5 ?
Si1 C43 H43A . . 109.5 ?
Si1 C43 H43B . . 109.5 ?
H43A C43 H43B . . 109.5 ?
Si1 C43 H43C . . 109.5 ?
H43A C43 H43C . . 109.5 ?
H43B C43 H43C . . 109.5 ?
Si2 C51 H51A . . 109.5 ?
Si2 C51 H51B . . 109.5 ?
H51A C51 H51B . . 109.5 ?
Si2 C51 H51C . . 109.5 ?
H51A C51 H51C . . 109.5 ?
H51B C51 H51C . . 109.5 ?
Si2 C52 H52A . . 109.5 ?
Si2 C52 H52B . . 109.5 ?
H52A C52 H52B . . 109.5 ?
Si2 C52 H52C . . 109.5 ?
H52A C52 H52C . . 109.5 ?
H52B C52 H52C . . 109.5 ?
Si2 C53 H53A . . 109.5 ?
Si2 C53 H53B . . 109.5 ?
H53A C53 H53B . . 109.5 ?
Si2 C53 H53C . . 109.5 ?
H53A C53 H53C . . 109.5 ?
H53B C53 H53C . . 109.5 ?

loop_
_geom_bond_atom_site_label_1
_geom_bond_atom_site_label_2
_geom_bond_site_symmetry_2
_geom_bond_distance
_geom_bond_publ_flag
B1 C1 . 1.563(3) ?
B1 C3 . 1.569(3) ?
B1 C31 . 1.595(3) ?
S1 C12 7_565 1.705(2) ?
S1 C12 . 1.705(2) ?
S2 C22 7_565 1.708(2) ?
S2 C22 . 1.708(2) ?
Si1 C41 . 1.856(3) ?
Si1 C43 . 1.871(3) ?
Si1 C42 . 1.882(3) ?
Si1 C1 . 1.901(2) ?
Si2 C52 . 1.865(2) ?
Si2 C51 . 1.868(2) ?
Si2 C53 . 1.875(2) ?
Si2 C3 . 1.895(2) ?
C1 C2 . 1.363(3) ?
C2 C11 . 1.469(3) ?
C2 H2 . 0.95 ?
C3 C4 . 1.358(3) ?
C4 C21 . 1.472(3) ?
C4 H4 . 0.95 ?
C11 C12 . 1.367(3) ?
C11 C11 7_565 1.454(4) ?
C12 H12 . 0.95 ?
C21 C22 . 1.364(3) ?
C21 C21 7_565 1.444(4) ?
C22 H22 . 0.95 ?
C31 C36 . 1.396(3) ?
C31 C32 . 1.408(3) ?
C32 C33 . 1.399(3) ?
C32 C37 . 1.495(3) ?
C33 C34 . 1.378(4) ?
C33 H33 . 0.95 ?
C34 C35 . 1.383(4) ?
C34 H34 . 0.95 ?
C35 C36 . 1.394(3) ?
C35 C38 . 1.506(4) ?
C36 H36 . 0.95 ?
C37 F3 . 1.344(3) ?
C37 F1 . 1.345(3) ?
C37 F2 . 1.348(3) ?
C38 F6 . 1.320(3) ?
C38 F4 . 1.336(3) ?
C38 F5 . 1.339(3) ?
C41 H41A . 0.98 ?
C41 H41B . 0.98 ?
C41 H41C . 0.98 ?
C42 H42A . 0.98 ?
C42 H42B . 0.98 ?
C42 H42C . 0.98 ?
C43 H43A . 0.98 ?
C43 H43B . 0.98 ?
C43 H43C . 0.98 ?
C51 H51A . 0.98 ?
C51 H51B . 0.98 ?
C51 H51C . 0.98 ?
C52 H52A . 0.98 ?
C52 H52B . 0.98 ?
C52 H52C . 0.98 ?
C53 H53A . 0.98 ?
C53 H53B . 0.98 ?
C53 H53C . 0.98 ?

loop_
_geom_torsion_atom_site_label_1
_geom_torsion_atom_site_label_2
_geom_torsion_atom_site_label_3
_geom_torsion_atom_site_label_4
_geom_torsion_site_symmetry_1
_geom_torsion_site_symmetry_2
_geom_torsion_site_symmetry_3
_geom_torsion_site_symmetry_4
_geom_torsion
_geom_torsion_publ_flag
C3 B1 C1 C2 . . . . -29.6(3) ?
C31 B1 C1 C2 . . . . 145.5(2) ?
C3 B1 C1 Si1 . . . . 150.23(17) ?
C31 B1 C1 Si1 . . . . -34.8(3) ?
B1 C1 C2 C11 . . . . -170.9(2) ?
Si1 C1 C2 C11 . . . . 9.3(3) ?
C1 B1 C3 C4 . . . . -48.0(3) ?
C31 B1 C3 C4 . . . . 137.0(2) ?
C1 B1 C3 Si2 . . . . 125.47(19) ?
C31 B1 C3 Si2 . . . . -49.5(2) ?
C52 Si2 C3 C4 . . . . -112.1(2) ?
C51 Si2 C3 C4 . . . . 13.9(2) ?
C53 Si2 C3 C4 . . . . 129.9(2) ?
C52 Si2 C3 B1 . . . . 75.37(19) ?
C51 Si2 C3 B1 . . . . -158.63(16) ?
C53 Si2 C3 B1 . . . . -42.68(18) ?
B1 C3 C4 C21 . . . . -170.0(2) ?
Si2 C3 C4 C21 . . . . 17.2(3) ?
C1 C2 C11 C12 . . . . 44.8(4) ?
C1 C2 C11 C11 . . . 7_565 -136.16(19) ?
C11 C11 C12 S1 7_565 . . . 0.06(19) ?
C2 C11 C12 S1 . . . . 179.24(18) ?
C12 S1 C12 C11 7_565 . . . -0.1(3) ?
C3 C4 C21 C22 . . . . 44.6(3) ?
C3 C4 C21 C21 . . . 7_565 -138.00(18) ?
C21 C21 C22 S2 7_565 . . . -0.15(18) ?
C4 C21 C22 S2 . . . . 177.54(17) ?
C22 S2 C22 C21 7_565 . . . 0.2(2) ?
C1 B1 C31 C36 . . . . -56.1(3) ?
C3 B1 C31 C36 . . . . 119.1(2) ?
C1 B1 C31 C32 . . . . 125.2(2) ?
C3 B1 C31 C32 . . . . -59.6(3) ?
C36 C31 C32 C33 . . . . -1.3(3) ?
B1 C31 C32 C33 . . . . 177.4(2) ?
C36 C31 C32 C37 . . . . 177.3(2) ?
B1 C31 C32 C37 . . . . -4.0(3) ?
C31 C32 C33 C34 . . . . -0.6(4) ?
C37 C32 C33 C34 . . . . -179.3(2) ?
C32 C33 C34 C35 . . . . 1.3(4) ?
C33 C34 C35 C36 . . . . 0.0(4) ?
C33 C34 C35 C38 . . . . 178.5(2) ?
C34 C35 C36 C31 . . . . -2.1(4) ?
C38 C35 C36 C31 . . . . 179.3(2) ?
C32 C31 C36 C35 . . . . 2.7(3) ?
B1 C31 C36 C35 . . . . -176.2(2) ?
C33 C32 C37 F3 . . . . 26.1(3) ?
C31 C32 C37 F3 . . . . -152.6(2) ?
C33 C32 C37 F1 . . . . 146.6(2) ?
C31 C32 C37 F1 . . . . -32.1(3) ?
C33 C32 C37 F2 . . . . -93.6(3) ?
C31 C32 C37 F2 . . . . 87.7(3) ?
C34 C35 C38 F6 . . . . 128.3(3) ?
C36 C35 C38 F6 . . . . -53.2(3) ?
C34 C35 C38 F4 . . . . 7.9(4) ?
C36 C35 C38 F4 . . . . -173.6(2) ?
C34 C35 C38 F5 . . . . -112.5(3) ?
C36 C35 C38 F5 . . . . 66.0(3) ?
